data_7022133
loop_
_publ_author_name
'Shanmugaraju, Sankarasekaran'
'Bar, Arun Kumar'
'Jadhav, Harshal'
'Moon, Dohyun'
'Mukherjee, Partha Sarathi'

_publ_section_title
;
 Coordination self-assembly of tetranuclear Pt(II) macrocycles with an
 organometallic backbone for sensing of acyclic dicarboxylic acids.
;
_journal_issue 8
_journal_name_full 'Dalton transactions (Cambridge, England : 2003)'
_journal_page_first 2998
_journal_page_last 3008
_journal_paper_doi 10.1039/c2dt31828h
_journal_volume 42
_journal_year 2013
_chemical_formula_moiety 'C34 H64 I2 P4 Pt2'
_chemical_formula_sum 'C34 H64 I2 P4 Pt2'
_chemical_formula_weight 1240.71
_chemical_name_systematic
;
?
;
_space_group_IT_number 14
_symmetry_cell_setting monoclinic
_symmetry_space_group_name_Hall '-P 2yn'
_symmetry_space_group_name_H-M 'P 1 21/n 1'
_atom_sites_solution_hydrogens geom
_atom_sites_solution_primary direct
_atom_sites_solution_secondary difmap
_audit_creation_method SHELXL-97
_cell_angle_alpha 90.00
_cell_angle_beta 93.387(11)
_cell_angle_gamma 90.00
_cell_formula_units_Z 2
_cell_length_a 9.395(6)
_cell_length_b 13.955(9)
_cell_length_c 17.449(11)
_cell_measurement_reflns_used 1754
_cell_measurement_temperature 150(2)
_cell_measurement_theta_max 30.50
_cell_measurement_theta_min 0.35
_cell_volume 2284(3)
_computing_cell_refinement 'Bruker kappa apex ccd'
_computing_data_collection 'Bruker kappa apex ccd'
_computing_data_reduction 'Bruker saint'
_computing_molecular_graphics ortep-III
_computing_publication_material WinGX1.80.05
_computing_structure_refinement 'SHELXL-97 (Sheldrick, 2008)'
_computing_structure_solution shelxs-97
_diffrn_ambient_temperature 150(2)
_diffrn_detector_area_resol_mean 0.3
_diffrn_measured_fraction_theta_full 0.998
_diffrn_measured_fraction_theta_max 0.998
_diffrn_measurement_device_type 'CCD area detector'
_diffrn_measurement_method 'phi and omega scan'
_diffrn_radiation_monochromator graphite
_diffrn_radiation_source 'fine-focus sealed tube'
_diffrn_radiation_type MoK\a
_diffrn_radiation_wavelength 0.71073
_diffrn_reflns_av_R_equivalents 0.1305
_diffrn_reflns_av_sigmaI/netI 0.0998
_diffrn_reflns_limit_h_max 11
_diffrn_reflns_limit_h_min -11
_diffrn_reflns_limit_k_max 16
_diffrn_reflns_limit_k_min -16
_diffrn_reflns_limit_l_max 20
_diffrn_reflns_limit_l_min -20
_diffrn_reflns_number 19968
_diffrn_reflns_theta_full 25.00
_diffrn_reflns_theta_max 25.00
_diffrn_reflns_theta_min 1.87
_exptl_absorpt_coefficient_mu 7.630
_exptl_absorpt_correction_T_max 0.400
_exptl_absorpt_correction_T_min 0.289
_exptl_absorpt_correction_type empirical
_exptl_absorpt_process_details SADABS
_exptl_crystal_colour colorless
_exptl_crystal_density_diffrn 1.804
_exptl_crystal_density_method 'not measured'
_exptl_crystal_description 'needle shaped'
_exptl_crystal_F_000 1180
_exptl_crystal_size_max 0.30
_exptl_crystal_size_mid 0.14
_exptl_crystal_size_min 0.12
_refine_diff_density_max 1.622
_refine_diff_density_min -0.974
_refine_diff_density_rms 0.216
_refine_ls_extinction_method none
_refine_ls_goodness_of_fit_ref 1.023
_refine_ls_hydrogen_treatment mixed
_refine_ls_matrix_type full
_refine_ls_number_parameters 184
_refine_ls_number_reflns 4008
_refine_ls_number_restraints 24
_refine_ls_restrained_S_all 1.023
_refine_ls_R_factor_all 0.1526
_refine_ls_R_factor_gt 0.0817
_refine_ls_shift/su_max 0.032
_refine_ls_shift/su_mean 0.003
_refine_ls_structure_factor_coef Fsqd
_refine_ls_weighting_details 'calc w=1/[\s^2^(Fo^2^)+(0.1077P)^2^+0.0000P] where P=(Fo^2^+2Fc^2^)/3'
_refine_ls_weighting_scheme calc
_refine_ls_wR_factor_gt 0.1782
_refine_ls_wR_factor_ref 0.2153
_reflns_number_gt 2187
_reflns_number_total 4008
_reflns_threshold_expression >2\s(I)
_cod_data_source_file c2dt31828h.txt
_cod_data_source_block complex1a_m
_cod_depositor_comments
;
The following automatic conversions were performed:

'_exptl_absorpt_correction_type' value 'EMPIRICAL' changed to
'empirical' according to
/home/saulius/struct/CIF-dictionaries/cif_core.dic dictionary named
'cif_core.dic' version 2.4.2 from 2011-04-26.

Automatic conversion script
Id: cif_fix_values 1891 2012-01-12 08:04:46Z andrius 
;
_cod_original_sg_symbol_H-M 'P 21/n'
_cod_database_code 7022133

loop_
_symmetry_equiv_pos_as_xyz
'x, y, z'
'-x+1/2, y+1/2, -z+1/2'
'-x, -y, -z'
'x-1/2, -y-1/2, z-1/2'

loop_
_atom_site_label
_atom_site_type_symbol
_atom_site_fract_x
_atom_site_fract_y
_atom_site_fract_z
_atom_site_U_iso_or_equiv
_atom_site_adp_type
_atom_site_occupancy
_atom_site_symmetry_multiplicity
_atom_site_calc_flag
_atom_site_refinement_flags
_atom_site_disorder_assembly
_atom_site_disorder_group
Pt1 Pt 0.93784(8) 0.39485(5) 0.75329(4) 0.0674(3) Uani 1 1 d . A .
I1 I 1.12875(19) 0.34707(15) 0.86628(9) 0.1196(7) Uani 1 1 d . . .
P1 P 1.1046(6) 0.3721(4) 0.6620(3) 0.0821(16) Uani 1 1 d D . .
P2 P 0.7641(6) 0.4263(5) 0.8390(3) 0.0894(18) Uani 1 1 d D . .
C1 C 0.799(2) 0.4297(15) 0.6702(10) 0.075(6) Uani 1 1 d . . .
C4 C 0.542(2) 0.5654(17) 0.5586(11) 0.086(6) Uani 1 1 d . . .
H4 H 0.5690 0.6099 0.5964 0.103 Uiso 1 1 calc R . .
C2 C 0.7135(19) 0.4507(15) 0.6217(11) 0.073(5) Uani 1 1 d . A .
C5 C 0.5667(18) 0.4099(13) 0.5012(11) 0.067(5) Uani 1 1 d . . .
H5 H 0.6116 0.3504 0.5013 0.080 Uiso 1 1 calc R . .
C3 C 0.6022(18) 0.4777(16) 0.5591(9) 0.072(6) Uani 1 1 d . . .
C9 C 1.030(2) 0.3658(18) 0.5586(9) 0.100(7) Uani 1 1 d D A .
H9A H 0.9722 0.4223 0.5474 0.121 Uiso 1 1 calc R . .
H9B H 1.1084 0.3666 0.5249 0.121 Uiso 1 1 calc R . .
C10 C 0.943(3) 0.2798(18) 0.5422(16) 0.146(11) Uani 1 1 d D . .
H10A H 0.9070 0.2809 0.4895 0.219 Uiso 1 1 calc R A .
H10B H 0.8643 0.2789 0.5750 0.219 Uiso 1 1 calc R . .
H10C H 1.0001 0.2236 0.5513 0.219 Uiso 1 1 calc R . .
C6 C 1.243(3) 0.473(2) 0.663(2) 0.178(14) Uani 1 1 d D A .
H6A H 1.3029 0.4701 0.7105 0.214 Uiso 1 1 calc R . .
H6B H 1.3030 0.4659 0.6205 0.214 Uiso 1 1 calc R . .
C21 C 1.176(3) 0.557(2) 0.659(2) 0.181(17) Uani 1 1 d . . .
H21A H 1.2452 0.6080 0.6597 0.272 Uiso 1 1 calc R A .
H21B H 1.1171 0.5643 0.7015 0.272 Uiso 1 1 calc R . .
H21C H 1.1177 0.5603 0.6118 0.272 Uiso 1 1 calc R . .
C16 C 0.663(9) 0.231(5) 0.850(5) 0.15(3) Uiso 0.504(19) 1 d PD A 1
H16A H 0.6512 0.1756 0.8822 0.226 Uiso 0.504(19) 1 calc PR A 1
H16B H 0.7229 0.2143 0.8094 0.226 Uiso 0.504(19) 1 calc PR A 1
H16C H 0.5715 0.2511 0.8287 0.226 Uiso 0.504(19) 1 calc PR A 1
C5T C 0.730(5) 0.310(2) 0.897(2) 0.096(14) Uiso 0.504(19) 1 d PD A 1
H5T1 H 0.8206 0.2877 0.9204 0.115 Uiso 0.504(19) 1 calc PR A 1
H5T2 H 0.6693 0.3257 0.9383 0.115 Uiso 0.504(19) 1 calc PR A 1
C4T C 0.886(6) 0.603(3) 0.892(3) 0.13(2) Uiso 0.504(19) 1 d PD A 1
H4T1 H 0.9145 0.6444 0.9336 0.202 Uiso 0.504(19) 1 calc PR A 1
H4T2 H 0.8163 0.6349 0.8581 0.202 Uiso 0.504(19) 1 calc PR A 1
H4T3 H 0.9676 0.5872 0.8634 0.202 Uiso 0.504(19) 1 calc PR A 1
C1T C 0.584(3) 0.473(4) 0.798(3) 0.115(17) Uiso 0.504(19) 1 d PD A 1
H1T1 H 0.5960 0.5308 0.7688 0.138 Uiso 0.504(19) 1 calc PR A 1
H1T2 H 0.5372 0.4250 0.7649 0.138 Uiso 0.504(19) 1 calc PR A 1
C3T C 0.823(6) 0.513(3) 0.922(2) 0.14(2) Uiso 0.504(19) 1 d PD A 1
H3T1 H 0.7410 0.5286 0.9509 0.164 Uiso 0.504(19) 1 calc PR A 1
H3T2 H 0.8927 0.4810 0.9564 0.164 Uiso 0.504(19) 1 calc PR A 1
C12A C 0.496(8) 0.493(6) 0.865(4) 0.23(4) Uiso 0.504(19) 1 d PD A 1
H12A H 0.4029 0.5145 0.8473 0.339 Uiso 0.504(19) 1 calc PR A 1
H12B H 0.5415 0.5411 0.8972 0.339 Uiso 0.504(19) 1 calc PR A 1
H12C H 0.4866 0.4351 0.8948 0.339 Uiso 0.504(19) 1 calc PR A 1
C7A C 1.188(5) 0.245(2) 0.675(3) 0.085(14) Uiso 0.504(19) 1 d PD A 1
H7A1 H 1.2232 0.2380 0.7278 0.102 Uiso 0.504(19) 1 calc PR A 1
H7A2 H 1.1135 0.1980 0.6650 0.102 Uiso 0.504(19) 1 calc PR A 1
C8A C 1.309(5) 0.221(4) 0.625(3) 0.123(19) Uiso 0.504(19) 1 d PD A 1
H8A1 H 1.3404 0.1566 0.6349 0.184 Uiso 0.504(19) 1 calc PR A 1
H8A2 H 1.3864 0.2646 0.6353 0.184 Uiso 0.504(19) 1 calc PR A 1
H8A3 H 1.2760 0.2265 0.5716 0.184 Uiso 0.504(19) 1 calc PR A 1
C11T C 0.669(5) 0.456(4) 0.987(3) 0.15(2) Uiso 0.496(19) 1 d PD A 2
H11A H 0.6890 0.4563 1.0415 0.225 Uiso 0.496(19) 1 calc PR A 2
H11B H 0.5940 0.4107 0.9742 0.225 Uiso 0.496(19) 1 calc PR A 2
H11C H 0.6384 0.5188 0.9704 0.225 Uiso 0.496(19) 1 calc PR A 2
C9T C 0.667(7) 0.546(3) 0.814(4) 0.16(3) Uiso 0.496(19) 1 d PD A 2
H9T1 H 0.6077 0.5361 0.7679 0.196 Uiso 0.496(19) 1 calc PR A 2
H9T2 H 0.6039 0.5591 0.8552 0.196 Uiso 0.496(19) 1 calc PR A 2
C8T C 0.800(5) 0.428(4) 0.9476(11) 0.118(17) Uiso 0.496(19) 1 d PD A 2
H8T1 H 0.8312 0.3655 0.9652 0.142 Uiso 0.496(19) 1 calc PR A 2
H8T2 H 0.8753 0.4738 0.9610 0.142 Uiso 0.496(19) 1 calc PR A 2
C10T C 0.631(11) 0.249(4) 0.829(6) 0.19(5) Uiso 0.496(19) 1 d PD A 2
H10D H 0.5478 0.2096 0.8177 0.280 Uiso 0.496(19) 1 calc PR A 2
H10E H 0.6637 0.2402 0.8813 0.280 Uiso 0.496(19) 1 calc PR A 2
H10F H 0.7044 0.2299 0.7959 0.280 Uiso 0.496(19) 1 calc PR A 2
C6T C 0.594(4) 0.351(4) 0.815(3) 0.14(2) Uiso 0.496(19) 1 d PD A 2
H6T1 H 0.5180 0.3709 0.8468 0.163 Uiso 0.496(19) 1 calc PR A 2
H6T2 H 0.5610 0.3610 0.7614 0.163 Uiso 0.496(19) 1 calc PR A 2
C12B C 0.751(11) 0.636(7) 0.803(6) 0.43(10) Uiso 0.496(19) 1 d PD A 2
H12D H 0.6875 0.6875 0.7897 0.648 Uiso 0.496(19) 1 calc PR A 2
H12E H 0.8147 0.6259 0.7627 0.648 Uiso 0.496(19) 1 calc PR A 2
H12F H 0.8058 0.6511 0.8498 0.648 Uiso 0.496(19) 1 calc PR A 2
C8B C 1.349(8) 0.282(7) 0.616(4) 0.23(4) Uiso 0.496(19) 1 d PD A 2
H8B1 H 1.4208 0.2334 0.6224 0.352 Uiso 0.496(19) 1 calc PR A 2
H8B2 H 1.3927 0.3440 0.6173 0.352 Uiso 0.496(19) 1 calc PR A 2
H8B3 H 1.2969 0.2732 0.5672 0.352 Uiso 0.496(19) 1 calc PR A 2
C7B C 1.248(5) 0.274(3) 0.679(3) 0.103(18) Uiso 0.496(19) 1 d PD A 2
H7B1 H 1.2989 0.2838 0.7286 0.124 Uiso 0.496(19) 1 calc PR A 2
H7B2 H 1.2039 0.2115 0.6788 0.124 Uiso 0.496(19) 1 calc PR A 2

loop_
_atom_site_aniso_label
_atom_site_aniso_U_11
_atom_site_aniso_U_22
_atom_site_aniso_U_33
_atom_site_aniso_U_23
_atom_site_aniso_U_13
_atom_site_aniso_U_12
Pt1 0.0685(5) 0.0831(6) 0.0495(4) 0.0099(4) -0.0048(3) 0.0026(4)
I1 0.1129(13) 0.1716(17) 0.0708(10) 0.0178(10) -0.0252(9) 0.0397(12)
P1 0.080(4) 0.107(5) 0.060(3) 0.000(3) 0.005(3) -0.004(3)
P2 0.081(4) 0.122(5) 0.066(3) 0.004(3) 0.011(3) 0.006(3)
C1 0.078(14) 0.092(14) 0.055(11) 0.003(10) -0.015(10) 0.004(11)
C4 0.078(14) 0.111(17) 0.068(13) 0.008(12) -0.001(11) 0.026(13)
C2 0.048(11) 0.101(15) 0.073(13) -0.001(11) 0.017(10) 0.010(11)
C5 0.046(10) 0.080(13) 0.075(12) -0.008(11) 0.001(9) 0.013(9)
C3 0.058(12) 0.113(17) 0.044(10) 0.014(11) -0.004(9) 0.025(11)
C9 0.079(15) 0.14(2) 0.077(14) 0.007(14) -0.004(11) -0.019(14)
C10 0.14(3) 0.16(3) 0.13(2) -0.06(2) -0.026(19) 0.02(2)
C6 0.18(4) 0.18(4) 0.18(3) 0.01(3) 0.06(3) 0.00(3)
C21 0.14(3) 0.13(3) 0.28(5) 0.04(3) 0.10(3) 0.01(2)

loop_
_atom_type_symbol
_atom_type_description
_atom_type_scat_dispersion_real
_atom_type_scat_dispersion_imag
_atom_type_scat_source
C C 0.0033 0.0016 'International Tables Vol C Tables 4.2.6.8 and 6.1.1.4'
H H 0.0000 0.0000 'International Tables Vol C Tables 4.2.6.8 and 6.1.1.4'
P P 0.1023 0.0942 'International Tables Vol C Tables 4.2.6.8 and 6.1.1.4'
I I -0.4742 1.8119 'International Tables Vol C Tables 4.2.6.8 and 6.1.1.4'
Pt Pt -1.7033 8.3905 'International Tables Vol C Tables 4.2.6.8 and 6.1.1.4'

loop_
_geom_angle_atom_site_label_1
_geom_angle_atom_site_label_2
_geom_angle_atom_site_label_3
_geom_angle
_geom_angle_site_symmetry_3
C1 Pt1 P2 88.1(6) .
C1 Pt1 P1 88.5(6) .
P2 Pt1 P1 175.9(2) .
C1 Pt1 I1 179.7(6) .
P2 Pt1 I1 92.22(16) .
P1 Pt1 I1 91.22(15) .
C9 P1 C6 105.0(13) .
C9 P1 C7B 109.3(17) .
C6 P1 C7B 93(2) .
C9 P1 C7A 100.9(17) .
C6 P1 C7A 113.6(19) .
C7B P1 C7A 21(2) .
C9 P1 Pt1 115.6(8) .
C6 P1 Pt1 112.0(11) .
C7B P1 Pt1 118.9(16) .
C7A P1 Pt1 109.4(12) .
C8T P2 C1T 118(2) .
C8T P2 C3T 38.9(19) .
C1T P2 C3T 106(2) .
C8T P2 C9T 105(3) .
C1T P2 C9T 40(2) .
C3T P2 C9T 75(3) .
C8T P2 C6T 109(2) .
C1T P2 C6T 53(2) .
C3T P2 C6T 134(2) .
C9T P2 C6T 93(3) .
C8T P2 C5T 61(2) .
C1T P2 C5T 108(2) .
C3T P2 C5T 100.2(19) .
C9T P2 C5T 138(3) .
C6T P2 C5T 61(2) .
C8T P2 Pt1 123.7(15) .
C1T P2 Pt1 117.8(15) .
C3T P2 Pt1 114.8(16) .
C9T P2 Pt1 111(2) .
C6T P2 Pt1 111.1(18) .
C5T P2 Pt1 108.7(13) .
C2 C1 Pt1 178.6(19) .
C3 C4 C5 119.7(19) 3_666
C1 C2 C3 180(2) .
C3 C5 C4 118.7(16) 3_666
C4 C3 C5 121.5(17) .
C4 C3 C2 120.2(19) .
C5 C3 C2 118.3(18) .
C10 C9 P1 113.2(16) .
C21 C6 P1 109(3) .
C16 C5T P2 114(4) .
C12A C1T P2 107(4) .
C4T C3T P2 111(3) .
C8A C7A P1 117(3) .
C12B C9T P2 120(6) .
C11T C8T P2 111(3) .
C10T C6T P2 107(4) .
C8B C7B P1 107(4) .

loop_
_geom_bond_atom_site_label_1
_geom_bond_atom_site_label_2
_geom_bond_distance
_geom_bond_site_symmetry_2
Pt1 C1 1.954(19) .
Pt1 P2 2.320(6) .
Pt1 P1 2.321(6) .
Pt1 I1 2.6704(19) .
P1 C9 1.899(15) .
P1 C6 1.916(18) .
P1 C7B 1.928(19) .
P1 C7A 1.949(18) .
P2 C8T 1.905(19) .
P2 C1T 1.913(19) .
P2 C3T 1.937(19) .
P2 C9T 1.94(2) .
P2 C6T 1.939(19) .
P2 C5T 1.948(18) .
C1 C2 1.17(2) .
C4 C3 1.35(3) .
C4 C5 1.46(3) 3_666
C2 C3 1.51(2) .
C5 C3 1.41(2) .
C5 C4 1.46(3) 3_666
C9 C10 1.471(16) .
C6 C21 1.33(4) .
C16 C5T 1.498(10) .
C4T C3T 1.503(18) .
C1T C12A 1.50(2) .
C7A C8A 1.506(17) .
C11T C8T 1.50(2) .
C9T C12B 1.495(18) .
C10T C6T 1.49(2) .
C8B C7B 1.50(2) .
